data_4511390
loop_
_publ_author_name
'Khrustalev, Victor N.'
'Sandhu, Bhupinder'
'Bentum, Samuel'
'Fonari, Alexandr'
'Krivoshein, Arcadius V.'
'Timofeeva, Tatiana V.'

_publ_section_title
;
 Absolute Configuration and Polymorphism of 2-Phenylbutyramide and
 \a-Methyl-\a-phenylsuccinimide
;
_journal_issue 7
_journal_name_full 'Crystal Growth &amp; Design'
_journal_page_first 3360
_journal_paper_doi 10.1021/cg500284q
_journal_volume 14
_journal_year 2014
_chemical_formula_moiety 'C10 H13 N O'
_chemical_formula_sum 'C10 H13 N O'
_chemical_formula_weight 163.21
_chemical_name_systematic
; 
 ? 
;
_space_group_IT_number 15
_symmetry_cell_setting monoclinic
_symmetry_space_group_name_Hall '-C 2yc'
_symmetry_space_group_name_H-M 'C 1 2/c 1'
_atom_sites_solution_hydrogens difmap
_atom_sites_solution_primary direct
_atom_sites_solution_secondary difmap
_audit_creation_method SHELXL-97
_cell_angle_alpha 90.00
_cell_angle_beta 121.2670(10)
_cell_angle_gamma 90.00
_cell_formula_units_Z 8
_cell_length_a 24.1972(16)
_cell_length_b 5.1143(3)
_cell_length_c 17.6687(12)
_cell_measurement_reflns_used 3407
_cell_measurement_temperature 100(2)
_cell_measurement_theta_max 32.41
_cell_measurement_theta_min 2.37
_cell_volume 1869.0(2)
_computing_cell_refinement 'SAINT (Bruker, 2001)'
_computing_data_collection 'APEX2 (Bruker, 2005)'
_computing_data_reduction 'SAINT (Bruker, 2001)'
_computing_molecular_graphics 'SHELXTL (Sheldrick, 2008)'
_computing_publication_material 'SHELXTL (Sheldrick, 2008)'
_computing_structure_refinement 'SHELXTL (Sheldrick, 2008)'
_computing_structure_solution 'SHELXTL (Sheldrick, 2008)'
_diffrn_ambient_temperature 100(2)
_diffrn_measured_fraction_theta_full 1.000
_diffrn_measured_fraction_theta_max 1.000
_diffrn_measurement_device_type 'Bruker APEX-II CCD'
_diffrn_measurement_method '\f and \w scans'
_diffrn_radiation_monochromator graphite
_diffrn_radiation_source 'fine-focus sealed tube'
_diffrn_radiation_type MoK\a
_diffrn_radiation_wavelength 0.71073
_diffrn_reflns_av_R_equivalents 0.0258
_diffrn_reflns_av_sigmaI/netI 0.0201
_diffrn_reflns_limit_h_max 34
_diffrn_reflns_limit_h_min -33
_diffrn_reflns_limit_k_max 7
_diffrn_reflns_limit_k_min -7
_diffrn_reflns_limit_l_max 24
_diffrn_reflns_limit_l_min -24
_diffrn_reflns_number 11537
_diffrn_reflns_theta_full 30.00
_diffrn_reflns_theta_max 30.00
_diffrn_reflns_theta_min 1.97
_exptl_absorpt_coefficient_mu 0.075
_exptl_absorpt_correction_T_max 0.989
_exptl_absorpt_correction_T_min 0.978
_exptl_absorpt_correction_type multi-scan
_exptl_absorpt_process_details 'SADABS (Sheldrick, 2003)'
_exptl_crystal_colour colourless
_exptl_crystal_density_diffrn 1.160
_exptl_crystal_density_method 'not measured'
_exptl_crystal_description prism
_exptl_crystal_F_000 704
_exptl_crystal_size_max 0.30
_exptl_crystal_size_mid 0.18
_exptl_crystal_size_min 0.15
_refine_diff_density_max 0.356
_refine_diff_density_min -0.185
_refine_diff_density_rms 0.039
_refine_ls_extinction_method none
_refine_ls_goodness_of_fit_ref 1.001
_refine_ls_hydrogen_treatment mixed
_refine_ls_matrix_type full
_refine_ls_number_parameters 116
_refine_ls_number_reflns 2717
_refine_ls_number_restraints 0
_refine_ls_restrained_S_all 1.001
_refine_ls_R_factor_all 0.0530
_refine_ls_R_factor_gt 0.0412
_refine_ls_shift/su_max 0.000
_refine_ls_shift/su_mean 0.000
_refine_ls_structure_factor_coef Fsqd
_refine_ls_weighting_details 'calc w=1/[\s^2^(Fo^2^)+(0.0678P)^2^+0.58P] where P=(Fo^2^+2Fc^2^)/3'
_refine_ls_weighting_scheme calc
_refine_ls_wR_factor_gt 0.1123
_refine_ls_wR_factor_ref 0.1185
_reflns_number_gt 2181
_reflns_number_total 2717
_reflns_threshold_expression I>2\s(I)
_cod_data_source_file cg500284q_si_001.cif
_cod_data_source_block rac-1
_cod_depositor_comments
;
The following automatic conversions were performed:

'_symmetry_cell_setting' value 'Monoclinic' changed to 'monoclinic'
according to
/usr/data/users/saulius/crontab/automatic-downloads/rss-feeds/ACS/lib/dictionaries/cif_core.dic
dictionary named 'cif_core.dic' version 2.4.2 from 2011-04-26.

Automatic conversion script
Id: cif_fix_values 2281 2013-09-26 08:29:07Z andrius 

 Adding full bibliography for 4511390--4511397.cif.
;
_cod_original_sg_symbol_H-M 'C 2/c'
_cod_database_code 4511390

loop_
_symmetry_equiv_pos_as_xyz
'x, y, z'
'-x, y, -z+1/2'
'x+1/2, y+1/2, z'
'-x+1/2, y+1/2, -z+1/2'
'-x, -y, -z'
'x, -y, z-1/2'
'-x+1/2, -y+1/2, -z'
'x+1/2, -y+1/2, z-1/2'

loop_
_atom_site_label
_atom_site_type_symbol
_atom_site_fract_x
_atom_site_fract_y
_atom_site_fract_z
_atom_site_U_iso_or_equiv
_atom_site_adp_type
_atom_site_occupancy
_atom_site_symmetry_multiplicity
_atom_site_calc_flag
_atom_site_refinement_flags
O1 O 0.31158(3) 0.94996(14) 0.49174(5) 0.02805(18) Uani 1 1 d .
N1 N 0.30511(4) 0.51127(17) 0.49750(6) 0.02707(19) Uani 1 1 d .
H1A H 0.3183(6) 0.353(3) 0.4932(8) 0.032 Uiso 1 1 d .
H1B H 0.2716(7) 0.527(3) 0.5055(9) 0.032 Uiso 1 1 d .
C1 C 0.33136(4) 0.72830(18) 0.48827(6) 0.02368(19) Uani 1 1 d .
C2 C 0.38813(5) 0.69450(19) 0.47450(6) 0.0254(2) Uani 1 1 d .
H2 H 0.4029 0.5087 0.4885 0.031 Uiso 1 1 calc R
C3 C 0.44471(5) 0.8700(2) 0.53905(7) 0.0299(2) Uani 1 1 d .
H3A H 0.4814 0.8419 0.5300 0.036 Uiso 1 1 calc R
H3B H 0.4313 1.0552 0.5250 0.036 Uiso 1 1 calc R
C4 C 0.46772(6) 0.8198(3) 0.63622(7) 0.0399(3) Uani 1 1 d .
H4A H 0.5067 0.9234 0.6739 0.060 Uiso 1 1 calc R
H4B H 0.4776 0.6337 0.6495 0.060 Uiso 1 1 calc R
H4C H 0.4337 0.8702 0.6477 0.060 Uiso 1 1 calc R
C5 C 0.36915(5) 0.74680(19) 0.37903(6) 0.0258(2) Uani 1 1 d .
C6 C 0.39518(6) 0.5902(2) 0.34082(8) 0.0368(3) Uani 1 1 d .
H6 H 0.4228 0.4491 0.3738 0.044 Uiso 1 1 calc R
C7 C 0.38144(7) 0.6366(3) 0.25513(8) 0.0431(3) Uani 1 1 d .
H7 H 0.3997 0.5277 0.2302 0.052 Uiso 1 1 calc R
C8 C 0.34125(6) 0.8409(3) 0.20621(7) 0.0370(3) Uani 1 1 d .
H8 H 0.3320 0.8738 0.1478 0.044 Uiso 1 1 calc R
C9 C 0.31457(6) 0.9971(2) 0.24313(8) 0.0382(3) Uani 1 1 d .
H9 H 0.2865 1.1364 0.2096 0.046 Uiso 1 1 calc R
C10 C 0.32848(6) 0.9517(2) 0.32900(7) 0.0340(2) Uani 1 1 d .
H10 H 0.3101 1.0612 0.3537 0.041 Uiso 1 1 calc R

loop_
_atom_site_aniso_label
_atom_site_aniso_U_11
_atom_site_aniso_U_22
_atom_site_aniso_U_33
_atom_site_aniso_U_23
_atom_site_aniso_U_13
_atom_site_aniso_U_12
O1 0.0317(4) 0.0210(3) 0.0378(4) -0.0002(3) 0.0225(3) 0.0006(3)
N1 0.0306(4) 0.0203(4) 0.0368(5) 0.0007(3) 0.0221(4) 0.0010(3)
C1 0.0253(4) 0.0227(4) 0.0245(4) 0.0005(3) 0.0140(3) 0.0004(3)
C2 0.0276(4) 0.0233(4) 0.0297(5) 0.0034(3) 0.0179(4) 0.0034(3)
C3 0.0265(4) 0.0344(5) 0.0297(5) 0.0030(4) 0.0153(4) -0.0013(4)
C4 0.0316(5) 0.0568(7) 0.0297(5) 0.0021(5) 0.0147(4) -0.0018(5)
C5 0.0264(4) 0.0258(4) 0.0279(4) -0.0003(4) 0.0159(4) -0.0011(3)
C6 0.0419(6) 0.0391(6) 0.0359(6) 0.0044(5) 0.0247(5) 0.0118(5)
C7 0.0495(7) 0.0514(7) 0.0383(6) 0.0002(5) 0.0296(5) 0.0101(6)
C8 0.0377(5) 0.0470(7) 0.0275(5) 0.0005(4) 0.0177(4) -0.0019(5)
C9 0.0410(6) 0.0413(6) 0.0319(5) 0.0073(4) 0.0186(5) 0.0070(5)
C10 0.0402(6) 0.0333(5) 0.0321(5) 0.0038(4) 0.0213(5) 0.0082(4)

loop_
_atom_type_symbol
_atom_type_description
_atom_type_scat_dispersion_real
_atom_type_scat_dispersion_imag
_atom_type_scat_source
C C 0.0033 0.0016 'International Tables Vol C Tables 4.2.6.8 and 6.1.1.4'
H H 0.0000 0.0000 'International Tables Vol C Tables 4.2.6.8 and 6.1.1.4'
N N 0.0061 0.0033 'International Tables Vol C Tables 4.2.6.8 and 6.1.1.4'
O O 0.0106 0.0060 'International Tables Vol C Tables 4.2.6.8 and 6.1.1.4'

loop_
_geom_angle_atom_site_label_1
_geom_angle_atom_site_label_2
_geom_angle_atom_site_label_3
_geom_angle
C1 N1 H1A 122.2(9)
C1 N1 H1B 118.4(9)
H1A N1 H1B 119.4(12)
O1 C1 N1 122.25(9)
O1 C1 C2 120.86(8)
N1 C1 C2 116.88(8)
C1 C2 C5 112.21(8)
C1 C2 C3 110.18(8)
C5 C2 C3 111.07(8)
C1 C2 H2 107.7
C5 C2 H2 107.7
C3 C2 H2 107.7
C4 C3 C2 113.64(9)
C4 C3 H3A 108.8
C2 C3 H3A 108.8
C4 C3 H3B 108.8
C2 C3 H3B 108.8
H3A C3 H3B 107.7
C3 C4 H4A 109.5
C3 C4 H4B 109.5
H4A C4 H4B 109.5
C3 C4 H4C 109.5
H4A C4 H4C 109.5
H4B C4 H4C 109.5
C6 C5 C10 118.25(9)
C6 C5 C2 118.93(9)
C10 C5 C2 122.78(9)
C5 C6 C7 121.12(11)
C5 C6 H6 119.4
C7 C6 H6 119.4
C8 C7 C6 120.16(11)
C8 C7 H7 119.9
C6 C7 H7 119.9
C7 C8 C9 119.34(10)
C7 C8 H8 120.3
C9 C8 H8 120.3
C8 C9 C10 120.60(11)
C8 C9 H9 119.7
C10 C9 H9 119.7
C9 C10 C5 120.52(10)
C9 C10 H10 119.7
C5 C10 H10 119.7

loop_
_geom_bond_atom_site_label_1
_geom_bond_atom_site_label_2
_geom_bond_distance
O1 C1 1.2444(11)
N1 C1 1.3302(12)
N1 H1A 0.886(14)
N1 H1B 0.896(14)
C1 C2 1.5239(13)
C2 C5 1.5245(13)
C2 C3 1.5363(14)
C2 H2 1.0000
C3 C4 1.5267(15)
C3 H3A 0.9900
C3 H3B 0.9900
C4 H4A 0.9800
C4 H4B 0.9800
C4 H4C 0.9800
C5 C6 1.3913(14)
C5 C10 1.3945(14)
C6 C7 1.3917(16)
C6 H6 0.9500
C7 C8 1.3826(18)
C7 H7 0.9500
C8 C9 1.3846(17)
C8 H8 0.9500
C9 C10 1.3925(15)
C9 H9 0.9500
C10 H10 0.9500

loop_
_geom_hbond_atom_site_label_D
_geom_hbond_atom_site_label_H
_geom_hbond_atom_site_label_A
_geom_hbond_site_symmetry_A
_geom_hbond_distance_DH
_geom_hbond_distance_HA
_geom_hbond_distance_DA
_geom_hbond_angle_DHA
N1 H1A O1 1_545 0.888(16) 2.067(15) 2.8797(11) 151.8(14)
N1 H1B O1 7_566 0.896(19) 2.042(19) 2.9335(14) 173.2(13)

loop_
_geom_torsion_atom_site_label_1
_geom_torsion_atom_site_label_2
_geom_torsion_atom_site_label_3
_geom_torsion_atom_site_label_4
_geom_torsion
O1 C1 C2 C5 -75.30(12)
N1 C1 C2 C5 105.63(10)
O1 C1 C2 C3 49.01(12)
N1 C1 C2 C3 -130.06(9)
C1 C2 C3 C4 57.20(11)
C5 C2 C3 C4 -177.83(9)
C1 C2 C5 C6 -141.31(10)
C3 C2 C5 C6 94.87(11)
C1 C2 C5 C10 41.09(13)
C3 C2 C5 C10 -82.73(12)
C10 C5 C6 C7 0.34(18)
C2 C5 C6 C7 -177.37(11)
C5 C6 C7 C8 -0.1(2)
C6 C7 C8 C9 -0.4(2)
C7 C8 C9 C10 0.72(19)
C8 C9 C10 C5 -0.48(19)
C6 C5 C10 C9 -0.05(17)
C2 C5 C10 C9 177.57(10)
